data_4123318
loop_
_publ_author_name
'Fuentes, Noelia'
'Kong, Wangqing'
'Fern\'andez-S\'anchez, Luis'
'Merino, Est\'ibaliz'
'Nevado, Cristina'

_publ_section_title
;
 Cyclization Cascades via N-Amidyl Radicals toward Highly Functionalized
 Heterocyclic Scaffolds.
;
_journal_issue 2
_journal_name_full 'Journal of the American Chemical Society'
_journal_page_first 964
_journal_page_last 973
_journal_paper_doi 10.1021/ja5115858
_journal_volume 137
_journal_year 2015
_chemical_formula_moiety 'C26 H23 N O2, C H Cl3'
_chemical_formula_sum 'C27 H24 Cl3 N O2'
_chemical_formula_weight 500.85
_space_group_crystal_system triclinic
_space_group_IT_number 2
_space_group_name_Hall '-P 1'
_space_group_name_H-M_alt 'P -1'
_symmetry_space_group_name_Hall '-P 1'
_symmetry_space_group_name_H-M 'P -1'
_atom_sites_solution_hydrogens mixed
_audit_creation_method SHELXL-2014/6
_cell_angle_alpha 67.332(2)
_cell_angle_beta 77.291(2)
_cell_angle_gamma 77.320(2)
_cell_formula_units_Z 2
_cell_length_a 9.7055(2)
_cell_length_b 10.7415(3)
_cell_length_c 12.9336(3)
_cell_measurement_reflns_used 15309
_cell_measurement_temperature 160(2)
_cell_measurement_theta_max 30.2220
_cell_measurement_theta_min 2.5580
_cell_volume 1200.04(5)
_computing_cell_refinement 'CrysAlisPro, Version 1.171.37.31d (Agilent Technologies, 2014)'
_computing_data_collection 'CrysAlisPro, Version 1.171.37.31d (Agilent Technologies, 2014)'
_computing_data_reduction 'CrysAlisPro, Version 1.171.37.31d (Agilent Technologies, 2014)'
_computing_molecular_graphics 'ORTEPII (Johnson, 1976)'
_computing_publication_material 'SHELXL-2014 and PLATON (Spek, 2009)'
_computing_structure_refinement 'SHELXL-2014 (Sheldrick, 2014)'
_computing_structure_solution 'SHELXS-2014 (Sheldrick, 2014)'
_diffrn_ambient_temperature 160(2)
_diffrn_detector 'Atlas CCD camera on \k goniostat'
_diffrn_detector_area_resol_mean 10.3801
_diffrn_measured_fraction_theta_full 1.000
_diffrn_measured_fraction_theta_max 0.913
_diffrn_measurement_device_type 'Oxford Diffraction SuperNova, dual radiation diffractometer'
_diffrn_measurement_method '\w scans'
_diffrn_radiation_monochromator mirror
_diffrn_radiation_source 'SuperNova (Mo) X-ray Source'
_diffrn_radiation_type 'Mo K\a'
_diffrn_radiation_wavelength 0.71073
_diffrn_reflns_av_R_equivalents 0.0222
_diffrn_reflns_av_unetI/netI 0.0205
_diffrn_reflns_Laue_measured_fraction_full 1.000
_diffrn_reflns_Laue_measured_fraction_max 0.913
_diffrn_reflns_limit_h_max 13
_diffrn_reflns_limit_h_min -13
_diffrn_reflns_limit_k_max 15
_diffrn_reflns_limit_k_min -15
_diffrn_reflns_limit_l_max 18
_diffrn_reflns_limit_l_min -18
_diffrn_reflns_number 29873
_diffrn_reflns_point_group_measured_fraction_full 1.000
_diffrn_reflns_point_group_measured_fraction_max 0.913
_diffrn_reflns_theta_full 25.242
_diffrn_reflns_theta_max 30.482
_diffrn_reflns_theta_min 2.176
_exptl_absorpt_coefficient_mu 0.407
_exptl_absorpt_correction_T_max 1.00000
_exptl_absorpt_correction_T_min 0.95065
_exptl_absorpt_correction_type multi-scan
_exptl_absorpt_process_details
;
Empirical absorption correction using spherical harmonics,
 implemented in SCALE3 ABSPACK scaling algorithm.
CrysAlisPro, Version 1.171.37.31d (Agilent Technologies, 2014)
;
_exptl_crystal_colour colourless
_exptl_crystal_density_diffrn 1.386
_exptl_crystal_description prism
_exptl_crystal_F_000 520
_exptl_crystal_size_max 0.30
_exptl_crystal_size_mid 0.22
_exptl_crystal_size_min 0.18
_refine_diff_density_max 1.081
_refine_diff_density_min -0.771
_refine_diff_density_rms 0.055
_refine_ls_extinction_method none
_refine_ls_goodness_of_fit_ref 1.031
_refine_ls_hydrogen_treatment mixed
_refine_ls_matrix_type full
_refine_ls_number_parameters 305
_refine_ls_number_reflns 6670
_refine_ls_number_restraints 0
_refine_ls_restrained_S_all 1.031
_refine_ls_R_factor_all 0.0514
_refine_ls_R_factor_gt 0.0412
_refine_ls_shift/su_max 0.001
_refine_ls_shift/su_mean 0.000
_refine_ls_structure_factor_coef Fsqd
_refine_ls_weighting_details 'w=1/[\s^2^(Fo^2^)+(0.0408P)^2^+0.9142P] where P=(Fo^2^+2Fc^2^)/3'
_refine_ls_weighting_scheme calc
_refine_ls_wR_factor_gt 0.0983
_refine_ls_wR_factor_ref 0.1063
_reflns_Friedel_coverage 0.000
_reflns_number_gt 5642
_reflns_number_total 6670
_reflns_threshold_expression 'I > 2\s(I)'
_cod_data_source_file ja5115858_si_004.cif
_cod_data_source_block NV1428
_cod_depositor_comments
;Adding full bibliography for 4123315--4123319.cif.

The following automatic conversions were performed:

'_atom_sites_solution_hydrogens' value 'geom & difmap' was changed to
'mixed'.

Automatic conversion script
Id: cif_fix_values 6452 2018-10-05 10:23:21Z andrius 
;
_cod_original_cell_volume 1200.04(6)
_cod_database_code 4123318
_shelx_space_group_comment
;
The symmetry employed for this shelxl refinement is uniquely defined
by the following loop, which should always be used as a source of
symmetry information in preference to the above space-group names.
They are only intended as comments.
;
_shelxl_version_number 2014/6

loop_
_space_group_symop_operation_xyz
'x, y, z'
'-x, -y, -z'

loop_
_atom_site_label
_atom_site_type_symbol
_atom_site_fract_x
_atom_site_fract_y
_atom_site_fract_z
_atom_site_U_iso_or_equiv
_atom_site_adp_type
_atom_site_occupancy
_atom_site_site_symmetry_order
_atom_site_calc_flag
_atom_site_refinement_flags_posn
_atom_site_refinement_flags_adp
O1 O 0.52336(12) 0.69901(11) 0.97525(8) 0.0229(2) Uani 1 1 d . .
O2 O 0.39117(11) 0.96940(11) 0.43382(8) 0.0242(2) Uani 1 1 d . .
N1 N 0.57828(13) 0.87068(12) 0.81098(10) 0.0182(2) Uani 1 1 d . .
H1 H 0.567(2) 0.912(2) 0.7411(18) 0.028(5) Uiso 1 1 d . .
C1 C 0.40546(14) 0.73117(13) 0.81841(11) 0.0153(2) Uani 1 1 d . .
C2 C 0.33052(14) 0.85570(14) 0.73506(11) 0.0167(2) Uani 1 1 d . .
H2 H 0.2694 0.9279 0.7547 0.020 Uiso 1 1 calc R U
C3 C 0.36110(14) 0.85171(14) 0.62944(11) 0.0164(2) Uani 1 1 d . .
C4 C 0.46201(14) 0.72685(14) 0.63014(11) 0.0166(2) Uani 1 1 d . .
C5 C 0.52489(16) 0.67486(16) 0.54473(12) 0.0233(3) Uani 1 1 d . .
H5 H 0.5055 0.7223 0.4693 0.028 Uiso 1 1 calc R U
C6 C 0.61680(18) 0.55181(16) 0.57255(13) 0.0276(3) Uani 1 1 d . .
H6 H 0.6611 0.5152 0.5151 0.033 Uiso 1 1 calc R U
C7 C 0.64534(17) 0.48119(16) 0.68276(13) 0.0262(3) Uani 1 1 d . .
H7 H 0.7094 0.3977 0.6995 0.031 Uiso 1 1 calc R U
C8 C 0.58088(15) 0.53184(14) 0.76899(12) 0.0209(3) Uani 1 1 d . .
H8 H 0.5988 0.4831 0.8447 0.025 Uiso 1 1 calc R U
C9 C 0.49024(14) 0.65475(13) 0.74158(11) 0.0157(2) Uani 1 1 d . .
C10 C 0.50768(14) 0.76534(13) 0.87691(11) 0.0156(2) Uani 1 1 d . .
C11 C 0.67085(14) 0.92256(14) 0.85158(11) 0.0168(2) Uani 1 1 d . .
C12 C 0.80309(15) 0.84645(14) 0.87944(12) 0.0198(3) Uani 1 1 d . .
C13 C 0.89129(16) 0.90511(16) 0.91368(13) 0.0242(3) Uani 1 1 d . .
H13 H 0.9817 0.8557 0.9328 0.029 Uiso 1 1 calc R U
C14 C 0.84981(17) 1.03391(16) 0.92044(13) 0.0265(3) Uani 1 1 d . .
H14 H 0.9118 1.0722 0.9435 0.032 Uiso 1 1 calc R U
C15 C 0.71810(17) 1.10674(15) 0.89366(13) 0.0236(3) Uani 1 1 d . .
H15 H 0.6898 1.1948 0.8990 0.028 Uiso 1 1 calc R U
C16 C 0.62644(15) 1.05239(14) 0.85890(11) 0.0191(3) Uani 1 1 d . .
C17 C 0.85138(17) 0.70754(16) 0.87092(15) 0.0279(3) Uani 1 1 d . .
H17A H 0.9547 0.6830 0.8715 0.042 Uiso 1 1 calc R U
H17B H 0.8292 0.7086 0.8002 0.042 Uiso 1 1 calc R U
H17C H 0.8018 0.6404 0.9355 0.042 Uiso 1 1 calc R U
C18 C 0.48370(17) 1.13229(16) 0.83016(14) 0.0271(3) Uani 1 1 d . .
H18A H 0.4820 1.1566 0.7492 0.041 Uiso 1 1 calc R U
H18B H 0.4674 1.2156 0.8480 0.041 Uiso 1 1 calc R U
H18C H 0.4085 1.0768 0.8746 0.041 Uiso 1 1 calc R U
C19 C 0.29684(15) 0.64843(15) 0.91026(12) 0.0212(3) Uani 1 1 d . .
H19A H 0.2292 0.6290 0.8743 0.032 Uiso 1 1 calc R U
H19B H 0.2449 0.7011 0.9579 0.032 Uiso 1 1 calc R U
H19C H 0.3472 0.5624 0.9572 0.032 Uiso 1 1 calc R U
C20 C 0.31529(14) 0.95989(14) 0.52500(11) 0.0177(3) Uani 1 1 d . .
C21 C 0.17984(14) 1.05572(14) 0.53135(11) 0.0183(3) Uani 1 1 d . .
C22 C 0.17016(16) 1.18675(15) 0.44859(13) 0.0240(3) Uani 1 1 d . .
H22 H 0.2508 1.2146 0.3935 0.029 Uiso 1 1 calc R U
C23 C 0.04292(18) 1.27562(16) 0.44717(14) 0.0301(3) Uani 1 1 d . .
H23 H 0.0367 1.3650 0.3917 0.036 Uiso 1 1 calc R U
C24 C -0.07566(17) 1.23460(17) 0.52657(14) 0.0295(3) Uani 1 1 d . .
H24 H -0.1631 1.2956 0.5246 0.035 Uiso 1 1 calc R U
C25 C -0.06697(16) 1.10536(17) 0.60853(13) 0.0252(3) Uani 1 1 d . .
H25 H -0.1483 1.0777 0.6628 0.030 Uiso 1 1 calc R U
C26 C 0.06060(15) 1.01599(15) 0.61158(12) 0.0202(3) Uani 1 1 d . .
H26 H 0.0667 0.9276 0.6684 0.024 Uiso 1 1 calc R U
Cl1 Cl 0.15329(6) 0.24043(6) 0.71061(5) 0.05042(14) Uani 1 1 d . .
Cl2 Cl -0.02953(5) 0.39287(5) 0.84264(4) 0.04601(14) Uani 1 1 d . .
Cl3 Cl 0.24694(5) 0.46737(5) 0.72732(4) 0.03970(12) Uani 1 1 d . .
C27 C 0.14794(16) 0.33191(16) 0.79769(13) 0.0255(3) Uani 1 1 d . .
H27 H 0.1918 0.2690 0.8662 0.031 Uiso 1 1 calc R U

loop_
_atom_site_aniso_label
_atom_site_aniso_U_11
_atom_site_aniso_U_22
_atom_site_aniso_U_33
_atom_site_aniso_U_23
_atom_site_aniso_U_13
_atom_site_aniso_U_12
O1 0.0300(5) 0.0242(5) 0.0136(4) -0.0011(4) -0.0062(4) -0.0096(4)
O2 0.0238(5) 0.0279(5) 0.0146(4) -0.0022(4) -0.0014(4) -0.0027(4)
N1 0.0217(6) 0.0195(5) 0.0136(5) -0.0022(4) -0.0056(4) -0.0071(4)
C1 0.0167(6) 0.0167(6) 0.0122(5) -0.0041(5) -0.0014(4) -0.0041(5)
C2 0.0158(6) 0.0175(6) 0.0165(6) -0.0053(5) -0.0031(5) -0.0025(5)
C3 0.0157(6) 0.0173(6) 0.0151(6) -0.0032(5) -0.0033(4) -0.0037(5)
C4 0.0173(6) 0.0173(6) 0.0149(6) -0.0044(5) -0.0022(5) -0.0049(5)
C5 0.0284(7) 0.0259(7) 0.0155(6) -0.0077(5) -0.0030(5) -0.0034(6)
C6 0.0339(8) 0.0264(7) 0.0227(7) -0.0136(6) -0.0001(6) -0.0001(6)
C7 0.0308(8) 0.0197(7) 0.0257(7) -0.0087(6) -0.0040(6) 0.0020(6)
C8 0.0241(7) 0.0183(6) 0.0182(6) -0.0038(5) -0.0044(5) -0.0024(5)
C9 0.0169(6) 0.0164(6) 0.0144(6) -0.0051(5) -0.0014(4) -0.0054(5)
C10 0.0168(6) 0.0158(6) 0.0137(5) -0.0055(5) -0.0023(4) -0.0011(5)
C11 0.0187(6) 0.0184(6) 0.0130(5) -0.0033(5) -0.0032(5) -0.0057(5)
C12 0.0215(6) 0.0195(6) 0.0172(6) -0.0041(5) -0.0044(5) -0.0033(5)
C13 0.0208(7) 0.0256(7) 0.0256(7) -0.0054(6) -0.0096(5) -0.0031(5)
C14 0.0301(8) 0.0277(8) 0.0267(7) -0.0083(6) -0.0118(6) -0.0088(6)
C15 0.0297(7) 0.0202(7) 0.0230(7) -0.0077(6) -0.0066(6) -0.0051(6)
C16 0.0205(6) 0.0190(6) 0.0160(6) -0.0042(5) -0.0027(5) -0.0032(5)
C17 0.0257(7) 0.0233(7) 0.0355(8) -0.0117(6) -0.0093(6) 0.0022(6)
C18 0.0240(7) 0.0246(7) 0.0306(8) -0.0088(6) -0.0076(6) 0.0021(6)
C19 0.0207(6) 0.0259(7) 0.0164(6) -0.0052(5) -0.0002(5) -0.0090(5)
C20 0.0179(6) 0.0189(6) 0.0159(6) -0.0035(5) -0.0045(5) -0.0052(5)
C21 0.0192(6) 0.0197(6) 0.0159(6) -0.0044(5) -0.0057(5) -0.0036(5)
C22 0.0241(7) 0.0232(7) 0.0207(7) -0.0021(6) -0.0045(5) -0.0046(6)
C23 0.0331(8) 0.0213(7) 0.0285(8) -0.0013(6) -0.0091(6) 0.0014(6)
C24 0.0250(7) 0.0300(8) 0.0310(8) -0.0112(7) -0.0081(6) 0.0057(6)
C25 0.0203(7) 0.0321(8) 0.0234(7) -0.0108(6) -0.0025(5) -0.0031(6)
C26 0.0203(6) 0.0228(7) 0.0170(6) -0.0047(5) -0.0048(5) -0.0049(5)
Cl1 0.0510(3) 0.0549(3) 0.0669(3) -0.0429(3) -0.0131(2) -0.0072(2)
Cl2 0.0323(2) 0.0345(2) 0.0503(3) -0.0063(2) 0.01149(19) 0.00288(17)
Cl3 0.0377(2) 0.0385(2) 0.0465(3) -0.0143(2) -0.00319(19) -0.01747(18)
C27 0.0249(7) 0.0246(7) 0.0260(7) -0.0093(6) -0.0025(6) -0.0024(6)

loop_
_atom_type_symbol
_atom_type_description
_atom_type_scat_dispersion_real
_atom_type_scat_dispersion_imag
_atom_type_scat_source
C C 0.0033 0.0016 'International Tables Vol C Tables 4.2.6.8 and 6.1.1.4'
H H 0.0000 0.0000 'International Tables Vol C Tables 4.2.6.8 and 6.1.1.4'
Cl Cl 0.1484 0.1585 'International Tables Vol C Tables 4.2.6.8 and 6.1.1.4'
N N 0.0061 0.0033 'International Tables Vol C Tables 4.2.6.8 and 6.1.1.4'
O O 0.0106 0.0060 'International Tables Vol C Tables 4.2.6.8 and 6.1.1.4'

loop_
_geom_angle_atom_site_label_1
_geom_angle_atom_site_label_2
_geom_angle_atom_site_label_3
_geom_angle
C10 N1 C11 123.42(11)
C10 N1 H1 120.3(13)
C11 N1 H1 116.3(13)
C2 C1 C9 101.54(10)
C2 C1 C19 110.91(11)
C9 C1 C19 112.12(11)
C2 C1 C10 113.47(11)
C9 C1 C10 110.11(10)
C19 C1 C10 108.62(10)
C3 C2 C1 111.74(12)
C3 C2 H2 124.1
C1 C2 H2 124.1
C2 C3 C4 109.12(11)
C2 C3 C20 126.86(13)
C4 C3 C20 123.73(12)
C5 C4 C9 120.24(13)
C5 C4 C3 131.87(12)
C9 C4 C3 107.88(11)
C6 C5 C4 118.29(13)
C6 C5 H5 120.9
C4 C5 H5 120.9
C5 C6 C7 121.34(14)
C5 C6 H6 119.3
C7 C6 H6 119.3
C6 C7 C8 120.58(14)
C6 C7 H7 119.7
C8 C7 H7 119.7
C9 C8 C7 118.30(13)
C9 C8 H8 120.8
C7 C8 H8 120.8
C8 C9 C4 121.25(12)
C8 C9 C1 129.07(12)
C4 C9 C1 109.67(11)
O1 C10 N1 123.36(12)
O1 C10 C1 121.41(12)
N1 C10 C1 115.22(11)
C16 C11 C12 121.79(12)
C16 C11 N1 117.78(12)
C12 C11 N1 120.40(12)
C13 C12 C11 117.70(13)
C13 C12 C17 120.40(13)
C11 C12 C17 121.89(13)
C14 C13 C12 121.35(14)
C14 C13 H13 119.3
C12 C13 H13 119.3
C15 C14 C13 119.99(14)
C15 C14 H14 120.0
C13 C14 H14 120.0
C14 C15 C16 120.70(14)
C14 C15 H15 119.6
C16 C15 H15 119.6
C15 C16 C11 118.46(13)
C15 C16 C18 120.25(13)
C11 C16 C18 121.30(13)
C12 C17 H17A 109.5
C12 C17 H17B 109.5
H17A C17 H17B 109.5
C12 C17 H17C 109.5
H17A C17 H17C 109.5
H17B C17 H17C 109.5
C16 C18 H18A 109.5
C16 C18 H18B 109.5
H18A C18 H18B 109.5
C16 C18 H18C 109.5
H18A C18 H18C 109.5
H18B C18 H18C 109.5
C1 C19 H19A 109.5
C1 C19 H19B 109.5
H19A C19 H19B 109.5
C1 C19 H19C 109.5
H19A C19 H19C 109.5
H19B C19 H19C 109.5
O2 C20 C3 118.86(12)
O2 C20 C21 120.75(12)
C3 C20 C21 120.38(12)
C26 C21 C22 119.49(13)
C26 C21 C20 122.18(12)
C22 C21 C20 118.18(12)
C23 C22 C21 119.88(14)
C23 C22 H22 120.1
C21 C22 H22 120.1
C22 C23 C24 120.20(15)
C22 C23 H23 119.9
C24 C23 H23 119.9
C25 C24 C23 120.26(14)
C25 C24 H24 119.9
C23 C24 H24 119.9
C24 C25 C26 120.01(14)
C24 C25 H25 120.0
C26 C25 H25 120.0
C25 C26 C21 120.15(13)
C25 C26 H26 119.9
C21 C26 H26 119.9
Cl1 C27 Cl3 110.69(9)
Cl1 C27 Cl2 110.62(9)
Cl3 C27 Cl2 110.48(9)
Cl1 C27 H27 108.3
Cl3 C27 H27 108.3
Cl2 C27 H27 108.3

loop_
_geom_bond_atom_site_label_1
_geom_bond_atom_site_label_2
_geom_bond_distance
O1 C10 1.2196(16)
O2 C20 1.2254(17)
N1 C10 1.3478(17)
N1 C11 1.4306(17)
N1 H1 0.86(2)
C1 C2 1.5122(18)
C1 C9 1.5201(18)
C1 C19 1.5359(18)
C1 C10 1.5479(18)
C2 C3 1.3480(18)
C2 H2 0.9500
C3 C4 1.4751(19)
C3 C20 1.4834(18)
C4 C5 1.3906(19)
C4 C9 1.4044(18)
C5 C6 1.389(2)
C5 H5 0.9500
C6 C7 1.390(2)
C6 H6 0.9500
C7 C8 1.394(2)
C7 H7 0.9500
C8 C9 1.3818(19)
C8 H8 0.9500
C11 C16 1.3998(19)
C11 C12 1.4004(19)
C12 C13 1.395(2)
C12 C17 1.502(2)
C13 C14 1.385(2)
C13 H13 0.9500
C14 C15 1.383(2)
C14 H14 0.9500
C15 C16 1.393(2)
C15 H15 0.9500
C16 C18 1.501(2)
C17 H17A 0.9800
C17 H17B 0.9800
C17 H17C 0.9800
C18 H18A 0.9800
C18 H18B 0.9800
C18 H18C 0.9800
C19 H19A 0.9800
C19 H19B 0.9800
C19 H19C 0.9800
C20 C21 1.4894(19)
C21 C26 1.3946(19)
C21 C22 1.4002(19)
C22 C23 1.384(2)
C22 H22 0.9500
C23 C24 1.388(2)
C23 H23 0.9500
C24 C25 1.383(2)
C24 H24 0.9500
C25 C26 1.388(2)
C25 H25 0.9500
C26 H26 0.9500
Cl1 C27 1.7440(16)
Cl2 C27 1.7582(16)
Cl3 C27 1.7542(16)
C27 H27 1.0000

loop_
_geom_hbond_atom_site_label_D
_geom_hbond_atom_site_label_H
_geom_hbond_atom_site_label_A
_geom_hbond_distance_DH
_geom_hbond_distance_HA
_geom_hbond_distance_DA
_geom_hbond_angle_DHA
_geom_hbond_site_symmetry_A
_geom_hbond_publ_flag
N1 H1 O2 0.86(2) 2.12(2) 2.9464(15) 160.5(18) 2_676 yes

loop_
_geom_torsion_atom_site_label_1
_geom_torsion_atom_site_label_2
_geom_torsion_atom_site_label_3
_geom_torsion_atom_site_label_4
_geom_torsion
C9 C1 C2 C3 1.81(14)
C19 C1 C2 C3 -117.49(13)
C10 C1 C2 C3 119.93(12)
C1 C2 C3 C4 -1.48(15)
C1 C2 C3 C20 -175.48(12)
C2 C3 C4 C5 179.38(15)
C20 C3 C4 C5 -6.4(2)
C2 C3 C4 C9 0.46(15)
C20 C3 C4 C9 174.69(12)
C9 C4 C5 C6 -0.8(2)
C3 C4 C5 C6 -179.63(14)
C4 C5 C6 C7 0.4(2)
C5 C6 C7 C8 0.6(3)
C6 C7 C8 C9 -1.1(2)
C7 C8 C9 C4 0.6(2)
C7 C8 C9 C1 179.04(14)
C5 C4 C9 C8 0.3(2)
C3 C4 C9 C8 179.40(12)
C5 C4 C9 C1 -178.34(12)
C3 C4 C9 C1 0.72(14)
C2 C1 C9 C8 179.98(13)
C19 C1 C9 C8 -61.59(18)
C10 C1 C9 C8 59.47(18)
C2 C1 C9 C4 -1.47(14)
C19 C1 C9 C4 116.96(12)
C10 C1 C9 C4 -121.98(12)
C11 N1 C10 O1 -4.9(2)
C11 N1 C10 C1 176.21(12)
C2 C1 C10 O1 144.92(13)
C9 C1 C10 O1 -102.04(14)
C19 C1 C10 O1 21.08(17)
C2 C1 C10 N1 -36.18(16)
C9 C1 C10 N1 76.85(14)
C19 C1 C10 N1 -160.02(12)
C10 N1 C11 C16 -110.96(15)
C10 N1 C11 C12 70.94(18)
C16 C11 C12 C13 -0.8(2)
N1 C11 C12 C13 177.18(13)
C16 C11 C12 C17 -179.59(13)
N1 C11 C12 C17 -1.6(2)
C11 C12 C13 C14 0.2(2)
C17 C12 C13 C14 179.00(15)
C12 C13 C14 C15 0.4(2)
C13 C14 C15 C16 -0.5(2)
C14 C15 C16 C11 -0.1(2)
C14 C15 C16 C18 179.94(14)
C12 C11 C16 C15 0.8(2)
N1 C11 C16 C15 -177.30(12)
C12 C11 C16 C18 -179.25(13)
N1 C11 C16 C18 2.67(19)
C2 C3 C20 O2 151.17(14)
C4 C3 C20 O2 -22.0(2)
C2 C3 C20 C21 -28.4(2)
C4 C3 C20 C21 158.43(12)
O2 C20 C21 C26 147.29(14)
C3 C20 C21 C26 -33.16(19)
O2 C20 C21 C22 -28.2(2)
C3 C20 C21 C22 151.38(13)
C26 C21 C22 C23 0.1(2)
C20 C21 C22 C23 175.72(14)
C21 C22 C23 C24 -0.9(2)
C22 C23 C24 C25 0.9(3)
C23 C24 C25 C26 -0.1(2)
C24 C25 C26 C21 -0.7(2)
C22 C21 C26 C25 0.6(2)
C20 C21 C26 C25 -174.75(13)
